data_2015145
loop_
_publ_author_name
'You, Zhong-Lu'

_publ_section_title <i>catena</i>-Poly[[[4-bromo-2-(2-pyridylmethyliminomethyl)phenolato]zinc(II)]-\m-chloro]
_journal_coeditor_code GA1109
_journal_issue 10
_journal_name_full 'Acta Crystallographica Section C'
_journal_page_first m456
_journal_page_last m458
_journal_paper_doi 10.1107/S010827010502932X
_journal_volume 61
_journal_year 2005
_chemical_formula_iupac '[Zn (C13 H10 Br N2 O) Cl]'
_chemical_formula_moiety 'C13 H10 Br Cl N2 O Zn'
_chemical_formula_sum 'C13 H10 Br Cl N2 O Zn'
_chemical_formula_weight 390.96
_chemical_name_systematic
;
catena-Poly[[[4-bromo-2-(2-pyridylmethyliminomethyl)phenolato]zinc(II)]-
\m-chloro]
;
_space_group_IT_number 61
_symmetry_cell_setting orthorhombic
_symmetry_space_group_name_Hall '-P 2ac 2ab'
_symmetry_space_group_name_H-M 'P b c a'
_atom_sites_solution_hydrogens geom
_atom_sites_solution_primary direct
_atom_sites_solution_secondary difmap
_audit_creation_method SHELXL-97
_cell_angle_alpha 90.00
_cell_angle_beta 90.00
_cell_angle_gamma 90.00
_cell_formula_units_Z 8
_cell_length_a 7.9240(10)
_cell_length_b 13.578(2)
_cell_length_c 25.003(3)
_cell_measurement_reflns_used 2244
_cell_measurement_temperature 298(2)
_cell_measurement_theta_max 22.17
_cell_measurement_theta_min 2.32
_cell_volume 2690.1(6)
_computing_cell_refinement SMART
_computing_data_collection 'SMART (Bruker, 1998)'
_computing_data_reduction 'SAINT (Bruker, 1998)'
_computing_molecular_graphics 'SHELXTL (Sheldrick, 1997b)'
_computing_publication_material SHELXTL
_computing_structure_refinement 'SHELXL97 (Sheldrick, 1997a)'
_computing_structure_solution 'SHELXS97 (Sheldrick, 1997a)'
_diffrn_ambient_temperature 298(2)
_diffrn_measured_fraction_theta_full 1.000
_diffrn_measured_fraction_theta_max 1.000
_diffrn_measurement_device_type 'Bruker SMART CCD area-detector'
_diffrn_measurement_method \w
_diffrn_radiation_monochromator graphite
_diffrn_radiation_source 'fine-focus sealed tube'
_diffrn_radiation_type MoK\a
_diffrn_radiation_wavelength 0.71073
_diffrn_reflns_av_R_equivalents 0.1128
_diffrn_reflns_av_sigmaI/netI 0.0659
_diffrn_reflns_limit_h_max 10
_diffrn_reflns_limit_h_min -10
_diffrn_reflns_limit_k_max 17
_diffrn_reflns_limit_k_min -17
_diffrn_reflns_limit_l_max 32
_diffrn_reflns_limit_l_min -32
_diffrn_reflns_number 28481
_diffrn_reflns_theta_full 27.49
_diffrn_reflns_theta_max 27.49
_diffrn_reflns_theta_min 1.63
_diffrn_standards_decay_% 0
_diffrn_standards_interval_count 0
_diffrn_standards_interval_time 0
_diffrn_standards_number 0
_exptl_absorpt_coefficient_mu 4.986
_exptl_absorpt_correction_T_max 0.550
_exptl_absorpt_correction_T_min 0.288
_exptl_absorpt_correction_type multi-scan
_exptl_absorpt_process_details '(SADABS; Sheldrick, 1996)'
_exptl_crystal_colour colourless
_exptl_crystal_density_diffrn 1.931
_exptl_crystal_density_method 'not measured'
_exptl_crystal_description block
_exptl_crystal_F_000 1536
_exptl_crystal_size_max 0.31
_exptl_crystal_size_mid 0.13
_exptl_crystal_size_min 0.12
_refine_diff_density_max 0.639
_refine_diff_density_min -0.638
_refine_ls_extinction_method none
_refine_ls_goodness_of_fit_ref 1.061
_refine_ls_hydrogen_treatment constr
_refine_ls_matrix_type full
_refine_ls_number_parameters 172
_refine_ls_number_reflns 3091
_refine_ls_number_restraints 0
_refine_ls_restrained_S_all 1.061
_refine_ls_R_factor_all 0.1133
_refine_ls_R_factor_gt 0.0561
_refine_ls_shift/su_max 0.000
_refine_ls_shift/su_mean 0.000
_refine_ls_structure_factor_coef Fsqd
_refine_ls_weighting_details 'calc w = 1/[\s^2^(Fo^2^)+(0.0498P)^2^+1.3612P] where P = (Fo^2^+2Fc^2^)/3'
_refine_ls_weighting_scheme calc
_refine_ls_wR_factor_gt 0.1091
_refine_ls_wR_factor_ref 0.1280
_reflns_number_gt 1792
_reflns_number_total 3091
_reflns_threshold_expression I>2\s(I)
_cod_data_source_file ga1109.cif
_cod_data_source_block a
_cod_depositor_comments
;
The following automatic conversions were performed:
'_symmetry_cell_setting' value 'Orthorhombic' changed to 'orthorhombic'
according to '/home/saulius/struct/CIF-dictionaries/cif_core.dic'
dictionary named 'cif_core.dic' version 2.4.1 from 2010-06-29.

Automatic conversion script
Id: cif_fix_enum 1527 2010-12-29 10:47:43Z saulius 

The following automatic conversions were performed:

'_symmetry_cell_setting' value 'Orthorhombic' changed to
'orthorhombic' according to
/home/saulius/struct/CIF-dictionaries/cif_core.dic dictionary named
'cif_core.dic' version 2.4.1 from 2010-06-29.

Automatic conversion script
Id: cif_fix_values 1715 2011-07-08 13:25:40Z adriana 
;
_cod_original_cell_volume 2689.9(6)
_cod_database_code 2015145

loop_
_symmetry_equiv_pos_as_xyz
'x, y, z'
'-x+1/2, -y, z+1/2'
'x+1/2, -y+1/2, -z'
'-x, y+1/2, -z+1/2'
'-x, -y, -z'
'x-1/2, y, -z-1/2'
'-x-1/2, y-1/2, z'
'x, -y-1/2, z-1/2'

loop_
_atom_site_label
_atom_site_fract_x
_atom_site_fract_y
_atom_site_fract_z
_atom_site_U_iso_or_equiv
_atom_site_adp_type
_atom_site_calc_flag
_atom_site_refinement_flags
_atom_site_occupancy
_atom_site_disorder_assembly
_atom_site_disorder_group
_atom_site_type_symbol
Zn1 0.60168(8) 0.46439(5) 0.25357(3) 0.0452(2) Uani d . 1 . . Zn
Br1 0.96450(10) 0.13674(5) 0.04699(3) 0.0739(3) Uani d . 1 . . Br
Cl1 0.39733(17) 0.57988(10) 0.24143(6) 0.0476(4) Uani d . 1 . . Cl
O1 0.6148(5) 0.4460(3) 0.17850(15) 0.0508(10) Uani d . 1 . . O
N1 0.7257(6) 0.3425(3) 0.26823(17) 0.0362(11) Uani d . 1 . . N
N2 0.5993(6) 0.4755(3) 0.33357(19) 0.0437(11) Uani d . 1 . . N
C1 0.7756(6) 0.2948(4) 0.1770(2) 0.0376(13) Uani d . 1 . . C
C2 0.6916(7) 0.3762(4) 0.1526(2) 0.0432(14) Uani d . 1 . . C
C3 0.6902(8) 0.3789(5) 0.0965(3) 0.0584(17) Uani d . 1 . . C
H3 0.6353 0.4306 0.0794 0.070 Uiso calc R 1 . . H
C4 0.7667(8) 0.3085(5) 0.0664(3) 0.0583(17) Uani d . 1 . . C
H4 0.7641 0.3130 0.0293 0.070 Uiso calc R 1 . . H
C5 0.8486(7) 0.2298(4) 0.0907(2) 0.0458(14) Uani d . 1 . . C
C6 0.8523(7) 0.2222(4) 0.1443(2) 0.0447(14) Uani d . 1 . . C
H6 0.9059 0.1687 0.1601 0.054 Uiso calc R 1 . . H
C7 0.7897(6) 0.2847(4) 0.2335(2) 0.0392(13) Uani d . 1 . . C
H7 0.8511 0.2312 0.2462 0.047 Uiso calc R 1 . . H
C8 0.7512(7) 0.3211(4) 0.3247(2) 0.0430(14) Uani d . 1 . . C
H8A 0.8706 0.3118 0.3316 0.052 Uiso calc R 1 . . H
H8B 0.6934 0.2604 0.3338 0.052 Uiso calc R 1 . . H
C9 0.6859(7) 0.4028(4) 0.3589(2) 0.0439(14) Uani d . 1 . . C
C10 0.7116(8) 0.4059(5) 0.4140(2) 0.0567(17) Uani d . 1 . . C
H10 0.7718 0.3562 0.4310 0.068 Uiso calc R 1 . . H
C11 0.6475(9) 0.4829(6) 0.4429(3) 0.069(2) Uani d . 1 . . C
H11 0.6636 0.4857 0.4797 0.083 Uiso calc R 1 . . H
C12 0.5594(9) 0.5558(5) 0.4172(3) 0.0661(19) Uani d . 1 . . C
H12 0.5149 0.6087 0.4362 0.079 Uiso calc R 1 . . H
C13 0.5384(8) 0.5491(4) 0.3632(3) 0.0557(17) Uani d . 1 . . C
H13 0.4782 0.5987 0.3461 0.067 Uiso calc R 1 . . H

loop_
_atom_site_aniso_label
_atom_site_aniso_U_11
_atom_site_aniso_U_22
_atom_site_aniso_U_33
_atom_site_aniso_U_12
_atom_site_aniso_U_13
_atom_site_aniso_U_23
Zn1 0.0451(4) 0.0371(4) 0.0533(4) 0.0026(3) -0.0033(3) -0.0001(3)
Br1 0.0909(6) 0.0653(5) 0.0656(5) 0.0112(4) 0.0239(4) -0.0050(4)
Cl1 0.0353(7) 0.0371(7) 0.0704(11) 0.0024(6) 0.0004(7) 0.0026(7)
O1 0.059(3) 0.045(2) 0.049(2) 0.014(2) -0.011(2) 0.0013(19)
N1 0.040(3) 0.025(2) 0.043(3) -0.0010(19) -0.006(2) 0.0057(19)
N2 0.043(3) 0.037(3) 0.051(3) -0.009(2) 0.001(2) 0.002(2)
C1 0.031(3) 0.035(3) 0.047(3) -0.004(2) 0.000(2) 0.003(3)
C2 0.037(3) 0.041(3) 0.051(4) -0.003(3) -0.004(3) 0.001(3)
C3 0.068(4) 0.052(4) 0.055(4) 0.011(3) -0.011(3) 0.004(3)
C4 0.062(4) 0.069(5) 0.045(4) -0.006(4) -0.009(3) 0.004(3)
C5 0.048(4) 0.042(3) 0.048(4) -0.003(3) 0.000(3) -0.005(3)
C6 0.041(3) 0.037(3) 0.056(4) -0.003(3) 0.004(3) 0.008(3)
C7 0.027(3) 0.029(3) 0.061(4) -0.003(2) -0.003(2) 0.006(3)
C8 0.041(3) 0.042(3) 0.046(4) 0.001(3) -0.001(3) 0.006(3)
C9 0.033(3) 0.048(4) 0.051(4) -0.013(3) 0.002(3) 0.003(3)
C10 0.059(4) 0.061(4) 0.050(4) -0.005(3) 0.004(3) 0.000(3)
C11 0.074(5) 0.083(5) 0.049(4) -0.009(4) 0.006(4) -0.007(4)
C12 0.070(5) 0.069(5) 0.059(5) -0.001(4) 0.012(4) -0.015(4)
C13 0.060(4) 0.047(4) 0.060(4) 0.004(3) 0.010(3) -0.002(3)

loop_
_atom_type_symbol
_atom_type_description
_atom_type_scat_dispersion_real
_atom_type_scat_dispersion_imag
_atom_type_scat_source
C C 0.0033 0.0016 'International Tables Vol C Tables 4.2.6.8 and 6.1.1.4'
H H 0.0000 0.0000 'International Tables Vol C Tables 4.2.6.8 and 6.1.1.4'
Br Br -0.2901 2.4595 'International Tables Vol C Tables 4.2.6.8 and 6.1.1.4'
Zn Zn 0.2839 1.4301 'International Tables Vol C Tables 4.2.6.8 and 6.1.1.4'
N N 0.0061 0.0033 'International Tables Vol C Tables 4.2.6.8 and 6.1.1.4'
O O 0.0106 0.0060 'International Tables Vol C Tables 4.2.6.8 and 6.1.1.4'
Cl Cl 0.1484 0.1585 'International Tables Vol C Tables 4.2.6.8 and 6.1.1.4'

loop_
_geom_angle_atom_site_label_1
_geom_angle_atom_site_label_2
_geom_angle_atom_site_label_3
_geom_angle
_geom_angle_publ_flag
O1 Zn1 N1 92.67(17) y
O1 Zn1 N2 175.83(18) y
N1 Zn1 N2 83.21(19) y
O1 Zn1 Cl1 89.86(12) y
N1 Zn1 Cl1 164.67(13) y
N2 Zn1 Cl1 94.28(14) y
C2 O1 Zn1 128.0(4) ?
C7 N1 C8 118.8(4) ?
C7 N1 Zn1 126.3(4) ?
C8 N1 Zn1 114.8(3) ?
C13 N2 C9 117.9(5) ?
C13 N2 Zn1 127.9(4) ?
C9 N2 Zn1 113.9(4) ?
C6 C1 C7 118.1(5) ?
C6 C1 C2 119.6(5) ?
C7 C1 C2 122.3(5) ?
O1 C2 C3 118.4(5) ?
O1 C2 C1 124.8(5) ?
C3 C2 C1 116.8(5) ?
C4 C3 C2 122.2(6) ?
C4 C3 H3 118.9 ?
C2 C3 H3 118.9 ?
C3 C4 C5 120.3(6) ?
C3 C4 H4 119.8 ?
C5 C4 H4 119.8 ?
C6 C5 C4 120.4(6) ?
C6 C5 Br1 120.7(4) ?
C4 C5 Br1 118.8(5) ?
C5 C6 C1 120.8(5) ?
C5 C6 H6 119.6 ?
C1 C6 H6 119.6 ?
N1 C7 C1 125.8(5) ?
N1 C7 H7 117.1 ?
C1 C7 H7 117.1 ?
N1 C8 C9 111.0(4) ?
N1 C8 H8A 109.4 ?
C9 C8 H8A 109.4 ?
N1 C8 H8B 109.4 ?
C9 C8 H8B 109.4 ?
H8A C8 H8B 108.0 ?
N2 C9 C10 120.8(6) ?
N2 C9 C8 116.6(5) ?
C10 C9 C8 122.6(6) ?
C11 C10 C9 119.4(6) ?
C11 C10 H10 120.3 ?
C9 C10 H10 120.3 ?
C10 C11 C12 119.6(7) ?
C10 C11 H11 120.2 ?
C12 C11 H11 120.2 ?
C13 C12 C11 118.5(6) ?
C13 C12 H12 120.8 ?
C11 C12 H12 120.8 ?
N2 C13 C12 123.8(6) ?
N2 C13 H13 118.1 ?
C12 C13 H13 118.1 ?

loop_
_geom_bond_atom_site_label_1
_geom_bond_atom_site_label_2
_geom_bond_site_symmetry_2
_geom_bond_distance
_geom_bond_publ_flag
Zn1 O1 . 1.896(4) y
Zn1 N1 . 1.959(4) y
Zn1 N2 . 2.006(5) y
Zn1 Cl1 . 2.274(3) y
Zn1 Cl1 6_656 2.822(2) y
Br1 C5 . 1.908(6) ?
O1 C2 . 1.299(6) ?
N1 C7 . 1.276(6) y
N1 C8 . 1.456(6) y
N2 C13 . 1.335(7) ?
N2 C9 . 1.359(7) ?
C1 C6 . 1.416(7) ?
C1 C7 . 1.424(7) ?
C1 C2 . 1.427(7) ?
C2 C3 . 1.402(8) ?
C3 C4 . 1.360(8) ?
C3 H3 . 0.9300 ?
C4 C5 . 1.390(8) ?
C4 H4 . 0.9300 ?
C5 C6 . 1.343(7) ?
C6 H6 . 0.9300 ?
C7 H7 . 0.9300 ?
C8 C9 . 1.493(8) ?
C8 H8A . 0.9700 ?
C8 H8B . 0.9700 ?
C9 C10 . 1.394(8) ?
C10 C11 . 1.367(8) ?
C10 H10 . 0.9300 ?
C11 C12 . 1.372(9) ?
C11 H11 . 0.9300 ?
C12 C13 . 1.363(9) ?
C12 H12 . 0.9300 ?
C13 H13 . 0.9300 ?

loop_
_geom_hbond_atom_site_label_D
_geom_hbond_atom_site_label_H
_geom_hbond_atom_site_label_A
_geom_hbond_distance_DH
_geom_hbond_distance_HA
_geom_hbond_distance_DA
_geom_hbond_angle_DHA
C13 H13 Cl1 0.93 2.71 3.270(8) 120

loop_
_geom_torsion_atom_site_label_1
_geom_torsion_atom_site_label_2
_geom_torsion_atom_site_label_3
_geom_torsion_atom_site_label_4
_geom_torsion
N1 Zn1 O1 C2 -3.1(5)
Cl1 Zn1 O1 C2 -168.0(4)
O1 Zn1 N1 C7 3.1(4)
N2 Zn1 N1 C7 -176.3(5)
Cl1 Zn1 N1 C7 102.4(6)
O1 Zn1 N1 C8 -179.9(4)
N2 Zn1 N1 C8 0.7(4)
Cl1 Zn1 N1 C8 -80.7(6)
N1 Zn1 N2 C13 176.4(5)
Cl1 Zn1 N2 C13 -18.8(5)
N1 Zn1 N2 C9 3.4(4)
Cl1 Zn1 N2 C9 168.2(3)
Zn1 O1 C2 C3 -177.7(4)
Zn1 O1 C2 C1 3.6(8)
C6 C1 C2 O1 178.9(5)
C7 C1 C2 O1 -2.9(8)
C6 C1 C2 C3 0.1(7)
C7 C1 C2 C3 178.3(5)
O1 C2 C3 C4 -179.6(6)
C1 C2 C3 C4 -0.8(9)
C2 C3 C4 C5 0.6(10)
C3 C4 C5 C6 0.4(9)
C3 C4 C5 Br1 -176.6(5)
C4 C5 C6 C1 -1.1(8)
Br1 C5 C6 C1 175.9(4)
C7 C1 C6 C5 -177.5(5)
C2 C1 C6 C5 0.8(8)
C8 N1 C7 C1 179.5(5)
Zn1 N1 C7 C1 -3.6(8)
C6 C1 C7 N1 -178.7(5)
C2 C1 C7 N1 3.0(8)
C7 N1 C8 C9 173.0(5)
Zn1 N1 C8 C9 -4.2(5)
C13 N2 C9 C10 -0.7(8)
Zn1 N2 C9 C10 173.0(4)
C13 N2 C9 C8 179.5(5)
Zn1 N2 C9 C8 -6.8(6)
N1 C8 C9 N2 7.2(7)
N1 C8 C9 C10 -172.6(5)
N2 C9 C10 C11 0.5(9)
C8 C9 C10 C11 -179.7(6)
C9 C10 C11 C12 -0.2(10)
C10 C11 C12 C13 0.0(10)
C9 N2 C13 C12 0.6(9)
Zn1 N2 C13 C12 -172.2(5)
C11 C12 C13 N2 -0.2(11)
